data_1505159
loop_
_publ_author_name
'Pang, Hao'
'Skabara, Peter J.'
'Crouch, David J.'
'Duffy, Warren'
'Heeney, Martin'
'McCulloch, Iain'
'Coles, Simon J.'
'Horton, Peter N.'
'Hursthouse, Michael B.'

_publ_section_title
;
 Structural and Electronic Effects of 1,3,4-Thiadiazole Units Incorporated
 into Polythiophene Chains
;
_journal_issue 18
_journal_name_full Macromolecules
_journal_page_first 6585
_journal_paper_doi 10.1021/ma071242n
_journal_volume 40
_journal_year 2007
_chemical_formula_sum 'C22 H30 N2 S3'
_chemical_formula_weight 418.66
_chemical_name_systematic
;
 HT-TDA-HT
;
_space_group_IT_number 60
_symmetry_cell_setting orthorhombic
_symmetry_space_group_name_Hall '-P 2n 2ab'
_symmetry_space_group_name_H-M 'P b c n'
_atom_sites_solution_hydrogens geom
_atom_sites_solution_primary direct
_atom_sites_solution_secondary difmap
_audit_creation_method SHELXL-97
_cell_angle_alpha 90.00
_cell_angle_beta 90.00
_cell_angle_gamma 90.00
_cell_formula_units_Z 8
_cell_length_a 38.741(4)
_cell_length_b 12.0548(14)
_cell_length_c 9.6188(11)
_cell_measurement_reflns_used 3599
_cell_measurement_temperature 120(2)
_cell_measurement_theta_max 27.485
_cell_measurement_theta_min 0.998
_cell_volume 4492.1(9)
_computing_cell_refinement 'DENZO (Otwinowski & Minor, 1997) & COLLECT (Hooft, R.W.W., 1998)'
_computing_data_collection 'COLLECT (Hooft, R.W.W., 1998)'
_computing_data_reduction 'DENZO (Otwinowski & Minor, 1997) & COLLECT (Hooft, R.W.W., 1998)'
_computing_molecular_graphics 'ORTEP3 for Windows (Farrugia, 1997)'
_computing_publication_material 'WinGX (Farrugia, 1999)'
_computing_structure_refinement 'SHELXL-97 (Sheldrick, 1997b)'
_computing_structure_solution 'SHELXS-97 (Sheldrick, 1997a)'
_diffrn_ambient_temperature 120(2)
_diffrn_detector_area_resol_mean 9.091
_diffrn_measured_fraction_theta_full 0.861
_diffrn_measured_fraction_theta_max 0.861
_diffrn_measurement_device_type 'Bruker-Nonius 95mm CCD camera on \k-goniostat'
_diffrn_measurement_method '\f & \w scans'
_diffrn_radiation_monochromator graphite
_diffrn_radiation_source 'Bruker-Nonius FR591 rotating anode'
_diffrn_radiation_type MoK\a
_diffrn_radiation_wavelength 0.71073
_diffrn_reflns_av_R_equivalents 0.0524
_diffrn_reflns_av_sigmaI/netI 0.0710
_diffrn_reflns_limit_h_max 50
_diffrn_reflns_limit_h_min -50
_diffrn_reflns_limit_k_max 15
_diffrn_reflns_limit_k_min -15
_diffrn_reflns_limit_l_max 11
_diffrn_reflns_limit_l_min -12
_diffrn_reflns_number 17484
_diffrn_reflns_theta_full 27.48
_diffrn_reflns_theta_max 27.48
_diffrn_reflns_theta_min 3.13
_exptl_absorpt_coefficient_mu 0.340
_exptl_absorpt_correction_T_max 0.9932
_exptl_absorpt_correction_T_min 0.8761
_exptl_absorpt_correction_type multi-scan
_exptl_absorpt_process_details 'SADABS V2.10 (Sheldrick, G.M., 2003)'
_exptl_crystal_colour 'Light Yellow'
_exptl_crystal_density_diffrn 1.238
_exptl_crystal_density_method 'not measured'
_exptl_crystal_description Sheet
_exptl_crystal_F_000 1792
_exptl_crystal_size_max 0.40
_exptl_crystal_size_mid 0.24
_exptl_crystal_size_min 0.02
_refine_diff_density_max 0.494
_refine_diff_density_min -0.551
_refine_diff_density_rms 0.115
_refine_ls_extinction_method none
_refine_ls_goodness_of_fit_ref 1.143
_refine_ls_hydrogen_treatment constr
_refine_ls_matrix_type full
_refine_ls_number_parameters 246
_refine_ls_number_reflns 4445
_refine_ls_number_restraints 0
_refine_ls_restrained_S_all 1.143
_refine_ls_R_factor_all 0.1155
_refine_ls_R_factor_gt 0.0633
_refine_ls_shift/su_max 0.000
_refine_ls_shift/su_mean 0.000
_refine_ls_structure_factor_coef Fsqd
_refine_ls_weighting_details 'calc w=1/[\s^2^(Fo^2^)+(0.0841P)^2^+5.7680P] where P=(Fo^2^+2Fc^2^)/3'
_refine_ls_weighting_scheme calc
_refine_ls_wR_factor_gt 0.1471
_refine_ls_wR_factor_ref 0.1965
_reflns_number_gt 2969
_reflns_number_total 4445
_reflns_threshold_expression >2sigma(I)
_cod_data_source_file ma071242nsi20070604_093751.cif
_cod_data_source_block HT-TDA-HT
_cod_original_sg_symbol_H-M Pbcn
_cod_database_code 1505159

loop_
_symmetry_equiv_pos_as_xyz
'x, y, z'
'-x+1/2, -y+1/2, z+1/2'
'-x, y, -z+1/2'
'x+1/2, -y+1/2, -z'
'-x, -y, -z'
'x-1/2, y-1/2, -z-1/2'
'x, -y, z-1/2'
'-x-1/2, y-1/2, z'

loop_
_atom_site_label
_atom_site_type_symbol
_atom_site_fract_x
_atom_site_fract_y
_atom_site_fract_z
_atom_site_U_iso_or_equiv
_atom_site_adp_type
_atom_site_occupancy
_atom_site_symmetry_multiplicity
_atom_site_calc_flag
_atom_site_refinement_flags
C1 C 0.22573(9) 0.5748(3) 0.2922(4) 0.0278(9) Uani 1 1 d .
C2 C 0.18162(9) 0.5764(3) 0.1214(4) 0.0289(9) Uani 1 1 d .
C3 C 0.25315(9) 0.5544(3) 0.3929(4) 0.0287(9) Uani 1 1 d .
C4 C 0.26862(9) 0.4558(3) 0.4285(4) 0.0298(9) Uani 1 1 d .
H4 H 0.2634 0.3867 0.3860 0.036 Uiso 1 1 calc R
C5 C 0.29342(9) 0.4693(3) 0.5363(4) 0.0314(9) Uani 1 1 d .
C6 C 0.29624(9) 0.5774(3) 0.5758(4) 0.0332(9) Uani 1 1 d .
H6 H 0.3117 0.6021 0.6461 0.040 Uiso 1 1 calc R
C7 C 0.15625(9) 0.5579(3) 0.0112(4) 0.0295(9) Uani 1 1 d .
C8 C 0.14323(9) 0.4597(3) -0.0365(4) 0.0285(9) Uani 1 1 d .
H8 H 0.1502 0.3894 -0.0019 0.034 Uiso 1 1 calc R
C9 C 0.11823(9) 0.4730(3) -0.1428(4) 0.0284(9) Uani 1 1 d .
C10 C 0.11329(10) 0.5826(3) -0.1726(4) 0.0333(9) Uani 1 1 d .
H10 H 0.0975 0.6082 -0.2409 0.040 Uiso 1 1 calc R
C11 C 0.31637(10) 0.3788(4) 0.5912(5) 0.0396(10) Uani 1 1 d .
H11A H 0.3028 0.3096 0.5999 0.047 Uiso 1 1 calc R
H11B H 0.3246 0.3995 0.6851 0.047 Uiso 1 1 calc R
C12 C 0.34767(11) 0.3571(3) 0.4971(5) 0.0448(12) Uani 1 1 d .
H12A H 0.3631 0.3038 0.5445 0.054 Uiso 1 1 calc R
H12B H 0.3395 0.3216 0.4104 0.054 Uiso 1 1 calc R
C13 C 0.36843(11) 0.4586(4) 0.4589(5) 0.0476(12) Uani 1 1 d .
H13A H 0.3751 0.4976 0.5455 0.057 Uiso 1 1 calc R
H13B H 0.3535 0.5094 0.4047 0.057 Uiso 1 1 calc R
C14 C 0.40080(10) 0.4357(4) 0.3755(5) 0.0479(12) Uani 1 1 d .
H14A H 0.4163 0.3887 0.4322 0.057 Uiso 1 1 calc R
H14B H 0.3943 0.3924 0.2920 0.057 Uiso 1 1 calc R
C15 C 0.42063(12) 0.5364(4) 0.3292(6) 0.0575(14) Uani 1 1 d .
H15A H 0.4266 0.5814 0.4119 0.069 Uiso 1 1 calc R
H15B H 0.4057 0.5821 0.2685 0.069 Uiso 1 1 calc R
C16 C 0.45340(12) 0.5084(5) 0.2514(7) 0.0701(17) Uani 1 1 d .
H16A H 0.4685 0.4638 0.3111 0.105 Uiso 1 1 calc R
H16B H 0.4653 0.5771 0.2253 0.105 Uiso 1 1 calc R
H16C H 0.4477 0.4663 0.1674 0.105 Uiso 1 1 calc R
C17 C 0.09943(10) 0.3780(3) -0.2095(4) 0.0343(10) Uani 1 1 d .
H17A H 0.0901 0.3297 -0.1352 0.041 Uiso 1 1 calc R
H17B H 0.1162 0.3337 -0.2636 0.041 Uiso 1 1 calc R
C18 C 0.06983(9) 0.4111(3) -0.3053(4) 0.0333(10) Uani 1 1 d .
H18A H 0.0537 0.4592 -0.2529 0.040 Uiso 1 1 calc R
H18B H 0.0793 0.4555 -0.3831 0.040 Uiso 1 1 calc R
C19 C 0.04971(10) 0.3145(3) -0.3652(5) 0.0362(10) Uani 1 1 d .
H19A H 0.0408 0.2682 -0.2882 0.043 Uiso 1 1 calc R
H19B H 0.0654 0.2680 -0.4219 0.043 Uiso 1 1 calc R
C20 C 0.01960(10) 0.3532(4) -0.4552(5) 0.0385(10) Uani 1 1 d .
H20A H 0.0048 0.4028 -0.3989 0.046 Uiso 1 1 calc R
H20B H 0.0289 0.3974 -0.5334 0.046 Uiso 1 1 calc R
C21 C -0.00273(11) 0.2607(4) -0.5143(5) 0.0429(11) Uani 1 1 d .
H21A H 0.0115 0.2139 -0.5766 0.051 Uiso 1 1 calc R
H21B H -0.0111 0.2135 -0.4372 0.051 Uiso 1 1 calc R
C22 C -0.03353(11) 0.3053(4) -0.5951(5) 0.0484(12) Uani 1 1 d .
H22A H -0.0474 0.3531 -0.5345 0.073 Uiso 1 1 calc R
H22B H -0.0477 0.2432 -0.6278 0.073 Uiso 1 1 calc R
H22C H -0.0253 0.3483 -0.6750 0.073 Uiso 1 1 calc R
N1 N 0.21333(8) 0.6746(3) 0.2710(4) 0.0316(8) Uani 1 1 d .
N2 N 0.18791(8) 0.6751(3) 0.1717(4) 0.0338(8) Uani 1 1 d .
S1 S 0.20652(2) 0.47268(8) 0.19365(10) 0.0296(3) Uani 1 1 d .
S2 S 0.26935(2) 0.66419(8) 0.48663(11) 0.0310(3) Uani 1 1 d .
S3 S 0.13851(3) 0.66947(9) -0.07456(11) 0.0354(3) Uani 1 1 d .

loop_
_atom_site_aniso_label
_atom_site_aniso_U_11
_atom_site_aniso_U_22
_atom_site_aniso_U_33
_atom_site_aniso_U_23
_atom_site_aniso_U_13
_atom_site_aniso_U_12
C1 0.0279(18) 0.026(2) 0.030(2) -0.0020(18) 0.0060(16) -0.0032(15)
C2 0.0289(18) 0.029(2) 0.029(2) 0.0018(19) 0.0071(16) 0.0008(16)
C3 0.0275(17) 0.028(2) 0.031(2) 0.0011(18) 0.0049(16) -0.0001(16)
C4 0.0330(18) 0.032(2) 0.024(2) -0.0030(18) 0.0010(16) -0.0024(17)
C5 0.0336(19) 0.026(2) 0.035(2) 0.0088(19) 0.0028(17) -0.0014(16)
C6 0.0333(19) 0.030(2) 0.037(2) 0.004(2) -0.0032(17) -0.0005(17)
C7 0.0287(17) 0.037(2) 0.022(2) -0.0022(18) 0.0030(15) 0.0007(17)
C8 0.0302(18) 0.033(2) 0.022(2) 0.0015(18) 0.0052(15) 0.0013(16)
C9 0.0310(18) 0.031(2) 0.023(2) -0.0072(18) 0.0054(15) 0.0002(16)
C10 0.034(2) 0.036(2) 0.029(2) -0.0042(19) -0.0052(17) 0.0009(17)
C11 0.048(2) 0.032(2) 0.039(3) 0.002(2) -0.005(2) -0.0001(19)
C12 0.041(2) 0.023(2) 0.071(3) 0.002(2) -0.006(2) 0.0049(18)
C13 0.040(2) 0.051(3) 0.052(3) 0.003(2) -0.006(2) 0.006(2)
C14 0.037(2) 0.039(3) 0.067(3) 0.000(3) -0.006(2) 0.0051(19)
C15 0.045(3) 0.053(3) 0.074(4) 0.006(3) -0.004(3) 0.000(2)
C16 0.047(3) 0.056(3) 0.107(5) 0.005(4) 0.018(3) 0.002(2)
C17 0.034(2) 0.040(2) 0.029(2) 0.001(2) 0.0042(17) -0.0008(18)
C18 0.0330(19) 0.036(2) 0.031(2) 0.0023(19) 0.0008(17) -0.0009(17)
C19 0.035(2) 0.036(2) 0.037(2) 0.000(2) -0.0003(18) -0.0061(18)
C20 0.038(2) 0.036(2) 0.041(3) -0.002(2) 0.0013(19) -0.0023(18)
C21 0.040(2) 0.048(3) 0.041(3) -0.001(2) -0.0036(19) -0.006(2)
C22 0.037(2) 0.055(3) 0.053(3) -0.001(3) -0.006(2) -0.007(2)
N1 0.0323(16) 0.0303(19) 0.032(2) 0.0036(16) 0.0000(14) 0.0003(14)
N2 0.0367(17) 0.0297(19) 0.035(2) 0.0005(16) -0.0047(15) -0.0006(14)
S1 0.0310(5) 0.0270(6) 0.0307(6) -0.0019(5) 0.0017(4) 0.0016(4)
S2 0.0318(5) 0.0259(6) 0.0352(6) -0.0007(5) -0.0011(4) -0.0017(4)
S3 0.0393(5) 0.0312(6) 0.0358(7) 0.0005(5) -0.0018(5) 0.0027(4)

loop_
_atom_type_symbol
_atom_type_description
_atom_type_scat_dispersion_real
_atom_type_scat_dispersion_imag
_atom_type_scat_source
C C 0.0033 0.0016 'International Tables Vol C Tables 4.2.6.8 and 6.1.1.4'
H H 0.0000 0.0000 'International Tables Vol C Tables 4.2.6.8 and 6.1.1.4'
N N 0.0061 0.0033 'International Tables Vol C Tables 4.2.6.8 and 6.1.1.4'
S S 0.1246 0.1234 'International Tables Vol C Tables 4.2.6.8 and 6.1.1.4'

loop_
_geom_angle_atom_site_label_1
_geom_angle_atom_site_label_2
_geom_angle_atom_site_label_3
_geom_angle
N1 C1 C3 121.7(3)
N1 C1 S1 114.3(3)
C3 C1 S1 124.0(3)
N2 C2 C7 122.1(3)
N2 C2 S1 114.0(3)
C7 C2 S1 123.9(3)
C4 C3 C1 129.0(4)
C4 C3 S2 112.1(3)
C1 C3 S2 118.9(3)
C3 C4 C5 112.2(4)
C3 C4 H4 123.9
C5 C4 H4 123.9
C6 C5 C4 111.5(4)
C6 C5 C11 123.3(4)
C4 C5 C11 124.9(4)
C5 C6 S2 113.4(3)
C5 C6 H6 123.3
S2 C6 H6 123.3
C8 C7 C2 128.6(4)
C8 C7 S3 111.6(3)
C2 C7 S3 119.8(3)
C7 C8 C9 113.4(3)
C7 C8 H8 123.3
C9 C8 H8 123.3
C10 C9 C8 110.9(3)
C10 C9 C17 125.5(4)
C8 C9 C17 123.6(4)
C9 C10 S3 113.3(3)
C9 C10 H10 123.4
S3 C10 H10 123.4
C5 C11 C12 112.5(3)
C5 C11 H11A 109.1
C12 C11 H11A 109.1
C5 C11 H11B 109.1
C12 C11 H11B 109.1
H11A C11 H11B 107.8
C13 C12 C11 115.2(4)
C13 C12 H12A 108.5
C11 C12 H12A 108.5
C13 C12 H12B 108.5
C11 C12 H12B 108.5
H12A C12 H12B 107.5
C12 C13 C14 115.0(4)
C12 C13 H13A 108.5
C14 C13 H13A 108.5
C12 C13 H13B 108.5
C14 C13 H13B 108.5
H13A C13 H13B 107.5
C15 C14 C13 115.6(4)
C15 C14 H14A 108.4
C13 C14 H14A 108.4
C15 C14 H14B 108.4
C13 C14 H14B 108.4
H14A C14 H14B 107.4
C14 C15 C16 113.3(4)
C14 C15 H15A 108.9
C16 C15 H15A 108.9
C14 C15 H15B 108.9
C16 C15 H15B 108.9
H15A C15 H15B 107.7
C15 C16 H16A 109.5
C15 C16 H16B 109.5
H16A C16 H16B 109.5
C15 C16 H16C 109.5
H16A C16 H16C 109.5
H16B C16 H16C 109.5
C9 C17 C18 115.1(3)
C9 C17 H17A 108.5
C18 C17 H17A 108.5
C9 C17 H17B 108.5
C18 C17 H17B 108.5
H17A C17 H17B 107.5
C19 C18 C17 114.6(3)
C19 C18 H18A 108.6
C17 C18 H18A 108.6
C19 C18 H18B 108.6
C17 C18 H18B 108.6
H18A C18 H18B 107.6
C18 C19 C20 111.9(3)
C18 C19 H19A 109.2
C20 C19 H19A 109.2
C18 C19 H19B 109.2
C20 C19 H19B 109.2
H19A C19 H19B 107.9
C21 C20 C19 115.0(4)
C21 C20 H20A 108.5
C19 C20 H20A 108.5
C21 C20 H20B 108.5
C19 C20 H20B 108.5
H20A C20 H20B 107.5
C22 C21 C20 112.2(4)
C22 C21 H21A 109.2
C20 C21 H21A 109.2
C22 C21 H21B 109.2
C20 C21 H21B 109.2
H21A C21 H21B 107.9
C21 C22 H22A 109.5
C21 C22 H22B 109.5
H22A C22 H22B 109.5
C21 C22 H22C 109.5
H22A C22 H22C 109.5
H22B C22 H22C 109.5
C1 N1 N2 112.1(3)
C2 N2 N1 112.8(3)
C1 S1 C2 86.88(19)
C6 S2 C3 90.82(19)
C10 S3 C7 90.80(19)

loop_
_geom_bond_atom_site_label_1
_geom_bond_atom_site_label_2
_geom_bond_distance
C1 N1 1.311(5)
C1 C3 1.458(5)
C1 S1 1.723(4)
C2 N2 1.308(5)
C2 C7 1.462(5)
C2 S1 1.725(4)
C3 C4 1.374(5)
C3 S2 1.721(4)
C4 C5 1.423(5)
C4 H4 0.9500
C5 C6 1.361(6)
C5 C11 1.503(5)
C6 S2 1.708(4)
C6 H6 0.9500
C7 C8 1.366(5)
C7 S3 1.721(4)
C8 C9 1.417(5)
C8 H8 0.9500
C9 C10 1.365(5)
C9 C17 1.501(5)
C10 S3 1.715(4)
C10 H10 0.9500
C11 C12 1.535(6)
C11 H11A 0.9900
C11 H11B 0.9900
C12 C13 1.509(6)
C12 H12A 0.9900
C12 H12B 0.9900
C13 C14 1.514(6)
C13 H13A 0.9900
C13 H13B 0.9900
C14 C15 1.504(6)
C14 H14A 0.9900
C14 H14B 0.9900
C15 C16 1.512(7)
C15 H15A 0.9900
C15 H15B 0.9900
C16 H16A 0.9800
C16 H16B 0.9800
C16 H16C 0.9800
C17 C18 1.524(5)
C17 H17A 0.9900
C17 H17B 0.9900
C18 C19 1.515(5)
C18 H18A 0.9900
C18 H18B 0.9900
C19 C20 1.526(6)
C19 H19A 0.9900
C19 H19B 0.9900
C20 C21 1.521(6)
C20 H20A 0.9900
C20 H20B 0.9900
C21 C22 1.521(6)
C21 H21A 0.9900
C21 H21B 0.9900
C22 H22A 0.9800
C22 H22B 0.9800
C22 H22C 0.9800
N1 N2 1.372(4)

loop_
_cod_related_entry_id
_cod_related_entry_code
_cod_related_entry_database
1 30651564 ChemSpider
